data_7046814
loop_
_publ_author_name
'de Bruin-Dickason, Caspar N'
'Boutland, Aaron J.'
'Dange, Deepak'
'Deacon, Glen B.'
'Jones, Cameron'

_publ_section_title
;
 Redox transmetallation approaches to the synthesis of extremely bulky
 amido-lanthanoid(ii) and -calcium(ii) complexes.
;
_journal_issue 28
_journal_name_full 'Dalton transactions (Cambridge, England : 2003)'
_journal_page_first 9512
_journal_page_last 9520
_journal_paper_doi 10.1039/c8dt02138d
_journal_volume 47
_journal_year 2018
_chemical_formula_moiety 'C8 H16 Br2 O2 Yb'
_chemical_formula_sum 'C8 H16 Br2 O2 Yb'
_chemical_formula_weight 477.07
_space_group_crystal_system orthorhombic
_space_group_IT_number 58
_space_group_name_Hall '-P 2 2n'
_space_group_name_H-M_alt 'P n n m'
_symmetry_space_group_name_Hall '-P 2 2n'
_symmetry_space_group_name_H-M 'P n n m'
_atom_sites_solution_hydrogens geom
_atom_sites_solution_primary direct
_atom_sites_solution_secondary difmap
_audit_creation_date 2018-03-02
_audit_creation_method
;
Olex2 1.2
(compiled 2017.08.10 svn.r3458 for OlexSys, GUI svn.r5381)
;
_audit_update_record
;
2018-05-25 deposited with the CCDC.
2018-06-22 downloaded from the CCDC.
;
_cell_angle_alpha 90.00
_cell_angle_beta 90.00
_cell_angle_gamma 90.00
_cell_formula_units_Z 2
_cell_length_a 7.6870(15)
_cell_length_b 18.840(4)
_cell_length_c 4.1890(8)
_cell_measurement_reflns_used 4674
_cell_measurement_temperature 100
_cell_measurement_theta_max 26.99
_cell_measurement_theta_min 3.42
_cell_volume 606.7(2)
_computing_cell_refinement 'XDS (Kabsch, 1993)'
_computing_data_collection 'BluIce (McPhillips, 2002)'
_computing_data_reduction 'XDS (Kabsch, 1993)'
_computing_molecular_graphics 'Olex2 (Dolomanov et al., 2009)'
_computing_publication_material 'Olex2 (Dolomanov et al., 2009)'
_computing_structure_refinement 'XL (Sheldrick, 2008)'
_computing_structure_solution 'SHELXS-97 (Sheldrick, 1997)'
_diffrn_ambient_temperature 100
_diffrn_detector_area_resol_mean 7.9
_diffrn_detector_type 'CCD area detector'
_diffrn_measured_fraction_theta_full 0.963
_diffrn_measured_fraction_theta_max 0.963
_diffrn_measurement_device_type 'Australian Synchrotron'
_diffrn_measurement_method '\w scans'
_diffrn_radiation_monochromator graphite
_diffrn_radiation_probe x-ray
_diffrn_radiation_type synchrotron
_diffrn_radiation_wavelength 0.71090
_diffrn_reflns_av_R_equivalents 0.1546
_diffrn_reflns_av_unetI/netI 0.0789
_diffrn_reflns_limit_h_max 9
_diffrn_reflns_limit_h_min -9
_diffrn_reflns_limit_k_max 23
_diffrn_reflns_limit_k_min -23
_diffrn_reflns_limit_l_max 5
_diffrn_reflns_limit_l_min -5
_diffrn_reflns_number 4674
_diffrn_reflns_theta_full 26.99
_diffrn_reflns_theta_max 26.99
_diffrn_reflns_theta_min 3.42
_diffrn_source 'Australian Synchrotron'
_diffrn_source_type 'Incoatec I\ms'
_diffrn_standards_number 0
_exptl_absorpt_coefficient_mu 14.264
_exptl_absorpt_correction_T_max 0.7635
_exptl_absorpt_correction_T_min 0.6742
_exptl_absorpt_correction_type multi-scan
_exptl_absorpt_process_details 'XScale within XDS'
_exptl_crystal_colour 'clear red'
_exptl_crystal_colour_lustre clear
_exptl_crystal_colour_primary red
_exptl_crystal_density_diffrn 2.612
_exptl_crystal_density_method 'not measured'
_exptl_crystal_description block
_exptl_crystal_F_000 440
_exptl_crystal_size_max 0.03
_exptl_crystal_size_mid 0.02
_exptl_crystal_size_min 0.02
_refine_diff_density_max 1.194
_refine_diff_density_min -1.650
_refine_diff_density_rms 0.197
_refine_ls_extinction_coef 0.033(4)
_refine_ls_extinction_expression Fc^*^=kFc[1+0.001xFc^2^\l^3^/sin(2\q)]^-1/4^
_refine_ls_extinction_method SHELXL
_refine_ls_goodness_of_fit_ref 1.068
_refine_ls_hydrogen_treatment constr
_refine_ls_matrix_type full
_refine_ls_number_parameters 42
_refine_ls_number_reflns 732
_refine_ls_number_restraints 0
_refine_ls_restrained_S_all 1.068
_refine_ls_R_factor_all 0.0413
_refine_ls_R_factor_gt 0.0388
_refine_ls_shift/su_max 0.000
_refine_ls_shift/su_mean 0.000
_refine_ls_structure_factor_coef Fsqd
_refine_ls_weighting_details 'calc w=1/[\s^2^(Fo^2^)+(0.0000P)^2^+2.9112P] where P=(Fo^2^+2Fc^2^)/3'
_refine_ls_weighting_scheme calc
_refine_ls_wR_factor_gt 0.0942
_refine_ls_wR_factor_ref 0.0955
_reflns_number_gt 673
_reflns_number_total 732
_reflns_threshold_expression >2sigma(I)
_cod_data_source_file c8dt02138d2.cif
_cod_data_source_block compound2S
_cod_depositor_comments 'Adding full bibliography for 7046810--7046818.cif.'
_cod_database_code 7046814
_olex2_refinement_description
;
1. Fixed Uiso
 At 1.2 times of:
  All C(H,H) groups
2. Others
 Fixed Sof: H1A(0.5) H1B(0.5) H2A(0.5) H2B(0.5) H3A(0.5) H3B(0.5) H4A(0.5)
 H4B(0.5)
3.a Secondary CH2 refined with riding coordinates:
 C1(H1A,H1B), C2(H2A,H2B), C3(H3A,H3B), C4(H4A,H4B)
;
_olex2_submission_special_instructions 'No special instructions were received'

loop_
_space_group_symop_id
_space_group_symop_operation_xyz
1 'x, y, z'
2 '-x, -y, z'
3 'x+1/2, -y+1/2, -z+1/2'
4 '-x+1/2, y+1/2, -z+1/2'
5 '-x, -y, -z'
6 'x, y, -z'
7 '-x-1/2, y-1/2, z-1/2'
8 'x-1/2, -y-1/2, z-1/2'

loop_
_atom_site_label
_atom_site_type_symbol
_atom_site_fract_x
_atom_site_fract_y
_atom_site_fract_z
_atom_site_U_iso_or_equiv
_atom_site_adp_type
_atom_site_occupancy
_atom_site_calc_flag
_atom_site_site_symmetry_order
_atom_site_refinement_flags_posn
_atom_site_refinement_flags_adp
_atom_site_refinement_flags_occupancy
Yb1 Yb 0.5000 0.0000 0.0000 0.0298(3) Uani 1 d 4 S T P
Br1 Br 0.30111(12) 0.06742(5) -0.5000 0.0374(3) Uani 1 d 2 S T P
O1 O 0.6938(8) 0.0984(4) 0.0000 0.0387(15) Uani 1 d 2 S T P
C1 C 0.8832(12) 0.0942(6) 0.0000 0.047(3) Uani 1 d 2 S T P
H1A H 0.9244 0.0686 -0.1918 0.057 Uiso 0.50 calc 1 R . .
H1B H 0.9244 0.0686 0.1918 0.057 Uiso 0.50 calc 1 R . .
C2 C 0.9504(13) 0.1677(6) 0.0000 0.050(3) Uani 1 d 2 S T P
H2A H 1.0228 0.1761 -0.1918 0.060 Uiso 0.50 calc 1 R . .
H2B H 1.0228 0.1761 0.1918 0.060 Uiso 0.50 calc 1 R . .
C3 C 0.7983(13) 0.2161(6) 0.0000 0.056(3) Uani 1 d 2 S T P
H3A H 0.8004 0.2468 0.1918 0.067 Uiso 0.50 calc 1 R . .
H3B H 0.8004 0.2468 -0.1918 0.067 Uiso 0.50 calc 1 R . .
C4 C 0.6429(13) 0.1724(6) 0.0000 0.063(4) Uani 1 d 2 S T P
H4A H 0.5720 0.1829 0.1916 0.075 Uiso 0.50 calc 1 R . .
H4B H 0.5720 0.1829 -0.1916 0.075 Uiso 0.50 calc 1 R . .

loop_
_atom_site_aniso_label
_atom_site_aniso_U_11
_atom_site_aniso_U_22
_atom_site_aniso_U_33
_atom_site_aniso_U_23
_atom_site_aniso_U_13
_atom_site_aniso_U_12
Yb1 0.0224(4) 0.0300(4) 0.0368(4) 0.000 0.000 0.00032(18)
Br1 0.0293(5) 0.0430(6) 0.0399(5) 0.000 0.000 0.0090(4)
O1 0.024(3) 0.035(4) 0.057(4) 0.000 0.000 0.003(3)
C1 0.021(4) 0.040(5) 0.081(7) 0.000 0.000 0.004(4)
C2 0.030(4) 0.035(6) 0.086(8) 0.000 0.000 0.001(4)
C3 0.031(5) 0.037(6) 0.100(9) 0.000 0.000 0.003(4)
C4 0.032(5) 0.030(6) 0.126(11) 0.000 0.000 0.006(4)

loop_
_atom_type_symbol
_atom_type_description
_atom_type_scat_dispersion_real
_atom_type_scat_dispersion_imag
_atom_type_scat_source
C C 0.0033 0.0016 'International Tables Vol C Tables 4.2.6.8 and 6.1.1.4'
H H 0.0000 0.0000 'International Tables Vol C Tables 4.2.6.8 and 6.1.1.4'
Br Br -0.2901 2.4595 'International Tables Vol C Tables 4.2.6.8 and 6.1.1.4'
O O 0.0106 0.0060 'International Tables Vol C Tables 4.2.6.8 and 6.1.1.4'
Yb Yb -0.3850 5.5486 'International Tables Vol C Tables 4.2.6.8 and 6.1.1.4'

loop_
_geom_angle_atom_site_label_1
_geom_angle_atom_site_label_2
_geom_angle_atom_site_label_3
_geom_angle
_geom_angle_site_symmetry_1
_geom_angle_site_symmetry_3
Yb1 Yb1 Yb1 180.0 1_554 1_556
Br1 Yb1 Yb1 136.499(15) 1_556 1_554
Br1 Yb1 Yb1 43.501(15) 5_655 1_556
Br1 Yb1 Yb1 43.501(15) . 1_554
Br1 Yb1 Yb1 136.499(15) . 1_556
Br1 Yb1 Yb1 136.499(15) 5_654 1_556
Br1 Yb1 Yb1 43.501(15) 1_556 1_556
Br1 Yb1 Yb1 43.501(15) 5_654 1_554
Br1 Yb1 Yb1 136.499(15) 5_655 1_554
Br1 Yb1 Br1 87.00(3) 5_655 1_556
Br1 Yb1 Br1 93.00(3) . 1_556
Br1 Yb1 Br1 93.00(3) 5_655 5_654
Br1 Yb1 Br1 180.0 . 5_655
Br1 Yb1 Br1 87.00(3) . 5_654
Br1 Yb1 Br1 180.00(5) 5_654 1_556
O1 Yb1 Yb1 90.0 . 1_554
O1 Yb1 Yb1 90.0 . 1_556
O1 Yb1 Yb1 90.0 5_655 1_554
O1 Yb1 Yb1 90.0 5_655 1_556
O1 Yb1 Br1 90.66(11) . 5_655
O1 Yb1 Br1 90.66(11) 5_655 1_556
O1 Yb1 Br1 89.34(11) 5_655 5_655
O1 Yb1 Br1 89.34(11) . .
O1 Yb1 Br1 90.66(11) 5_655 .
O1 Yb1 Br1 89.34(11) 5_655 5_654
O1 Yb1 Br1 90.66(11) . 5_654
O1 Yb1 Br1 89.34(11) . 1_556
O1 Yb1 O1 180.0 . 5_655
Yb1 Br1 Yb1 93.00(3) . 1_554
C1 O1 Yb1 125.6(6) . .
C4 O1 Yb1 125.6(6) . .
C4 O1 C1 108.8(7) . .
O1 C1 H1A 110.2 . .
O1 C1 H1B 110.2 . .
O1 C1 C2 107.3(8) . .
H1A C1 H1B 108.5 . .
C2 C1 H1A 110.2 . .
C2 C1 H1B 110.2 . .
C1 C2 H2A 110.2 . .
C1 C2 H2B 110.2 . .
C1 C2 C3 107.5(8) . .
H2A C2 H2B 108.5 . .
C3 C2 H2A 110.2 . .
C3 C2 H2B 110.2 . .
C2 C3 H3A 110.2 . .
C2 C3 H3B 110.2 . .
H3A C3 H3B 108.5 . .
C4 C3 C2 107.5(9) . .
C4 C3 H3A 110.2 . .
C4 C3 H3B 110.2 . .
O1 C4 C3 108.9(8) . .
O1 C4 H4A 109.9 . .
O1 C4 H4B 109.9 . .
C3 C4 H4A 109.9 . .
C3 C4 H4B 109.9 . .
H4A C4 H4B 108.3 . .

loop_
_geom_bond_atom_site_label_1
_geom_bond_atom_site_label_2
_geom_bond_distance
_geom_bond_site_symmetry_2
Yb1 Yb1 4.1890(8) 1_556
Yb1 Yb1 4.1890(8) 1_554
Yb1 Br1 2.8875(7) 5_654
Yb1 Br1 2.8875(7) 5_655
Yb1 Br1 2.8875(7) .
Yb1 Br1 2.8875(7) 1_556
Yb1 O1 2.379(7) 5_655
Yb1 O1 2.379(7) .
Br1 Yb1 2.8875(7) 1_554
O1 C1 1.459(10) .
O1 C4 1.447(12) .
C1 H1A 0.9900 .
C1 H1B 0.9900 .
C1 C2 1.478(15) .
C2 H2A 0.9900 .
C2 H2B 0.9900 .
C2 C3 1.483(14) .
C3 H3A 0.9900 .
C3 H3B 0.9900 .
C3 C4 1.450(14) .
C4 H4A 0.9900 .
C4 H4B 0.9900 .
